data_1532793
loop_
_publ_author_name
'Obbade, S.'
'Dion, C.'
'Rivenet, M.'
'Saadi, M.'
'Abraham, F.'

_publ_section_title
;
 A novel open-framework with open non-crossing channels in the uranyl
 vanadates A (U O2)4 (V O4)3 (A = Li, Na)
;
_journal_name_full 'Journal of Solid State Chemistry'
_journal_page_first 2058
_journal_page_last 2067
_journal_volume 177
_journal_year 2004
_chemical_formula_sum 'Na O20 U4 V3'
_chemical_name_systematic 'Na (U O2)4 (V O4)3'
_space_group_IT_number 141
_symmetry_space_group_name_Hall '-I 4bd 2'
_symmetry_space_group_name_H-M 'I 41/a m d :2'
_cell_angle_alpha 90
_cell_angle_beta 90
_cell_angle_gamma 90
_cell_formula_units_Z 4
_cell_length_a 7.2267
_cell_length_b 7.2267
_cell_length_c 34.079
_cell_volume 1779.782
_citation_journal_id_ASTM JSSCBI
_cod_data_source_file Obbade_JSSCBI_2004_1741.cif
_cod_data_source_block Na1O20U4V3
_cod_original_formula_sum 'Na1 O20 U4 V3'
_cod_database_code 1532793

loop_
_symmetry_equiv_pos_as_xyz
x,y,z
-y+1/4,x+3/4,z+1/4
-x+1/2,-y,z+1/2
y+1/4,-x+1/4,z+3/4
x,-y,-z
y+1/4,x+3/4,-z+1/4
-x+1/2,y,-z+1/2
-y+1/4,-x+1/4,-z+3/4
-x,-y,-z
y-1/4,-x-3/4,-z-1/4
x-1/2,y,-z-1/2
-y-1/4,x-1/4,-z-3/4
-x,y,z
-y-1/4,-x-3/4,z-1/4
x-1/2,-y,z-1/2
y-1/4,x-1/4,z-3/4
x+1/2,y+1/2,z+1/2
-y+3/4,x+5/4,z+3/4
-x+1,-y+1/2,z+1
y+3/4,-x+3/4,z+5/4
x+1/2,-y+1/2,-z+1/2
y+3/4,x+5/4,-z+3/4
-x+1,y+1/2,-z+1
-y+3/4,-x+3/4,-z+5/4
-x+1/2,-y+1/2,-z+1/2
y+1/4,-x-1/4,-z+1/4
x,y+1/2,-z
-y+1/4,x+1/4,-z-1/4
-x+1/2,y+1/2,z+1/2
-y+1/4,-x-1/4,z+1/4
x,-y+1/2,z
y+1/4,x+1/4,z-1/4

loop_
_atom_site_label
_atom_site_type_symbol
_atom_site_fract_x
_atom_site_fract_y
_atom_site_fract_z
_atom_site_occupancy
_atom_site_U_iso_or_equiv
U2 U+6 0 0.75 0.97375 1 0.0
O5 O-2 0 0.572 0.0353 1 0.0
O1 O-2 0.5 0.75 0.1534 1 0.0
O2 O-2 0.1916 0.75 0.0959 1 0.0
Na1 Na+1 0.5 0.5 0 0.5 0.0
O4 O-2 0.5 0.4462 0.0964 1 0.0
V1 V+5 0 0.75 0.06874 1 0.0
V2 V+5 0.5 0.25 0.125 1 0.0
U1 U+6 0.5 0.75 0.09833 1 0.0
O3 O-2 0.5 0.75 0.0458 1 0.0
O6 O-2 0.2415 0.75 0.974 1 0.0
